data_1501993
loop_
_publ_author_name
'Ehlers, Peter'
'Neubauer, Antje'
'Lochbrunner, Stefan'
'Villinger, Alexander'
'Langer, Peter'

_publ_section_title
;
 Multiple sonogashira reactions of polychlorinated molecules. Synthesis
 and photophysical properties of the first pentaalkynylpyridines.
;
_journal_issue 7
_journal_name_full 'Organic letters'
_journal_page_first 1618
_journal_page_last 1621
_journal_paper_doi 10.1021/ol2000183
_journal_volume 13
_journal_year 2011
_chemical_formula_moiety 'C50 H35 N'
_chemical_formula_sum 'C50 H35 N'
_chemical_formula_weight 649.79
_chemical_name_systematic
;
 ?
;
_space_group_IT_number 14
_symmetry_cell_setting monoclinic
_symmetry_Int_Tables_number 14
_symmetry_space_group_name_Hall '-P 2ybc'
_symmetry_space_group_name_H-M 'P 1 21/c 1'
_atom_sites_solution_hydrogens geom
_atom_sites_solution_primary direct
_atom_sites_solution_secondary difmap
_audit_creation_method SHELXL-97
_cell_angle_alpha 90.00
_cell_angle_beta 96.518(2)
_cell_angle_gamma 90.00
_cell_formula_units_Z 4
_cell_length_a 12.0408(8)
_cell_length_b 11.9207(10)
_cell_length_c 25.282(2)
_cell_measurement_reflns_used 2793
_cell_measurement_temperature 173(2)
_cell_measurement_theta_max 53.074
_cell_measurement_theta_min 4.711
_cell_volume 3605.4(5)
_computing_cell_refinement 'Bruker Apex v2.0-2'
_computing_data_collection 'Bruker Apex v2.0-2'
_computing_data_reduction 'Bruker SAINT'
_computing_molecular_graphics 'ORTEP-3 (Farrugia, 1997)'
_computing_publication_material SHELXL-97
_computing_structure_refinement 'SHELXL-97 (Sheldrick, 1997)'
_computing_structure_solution 'SHELXS-97 (Sheldrick, 1997)'
_diffrn_ambient_temperature 173(2)
_diffrn_measured_fraction_theta_full 0.997
_diffrn_measured_fraction_theta_max 0.997
_diffrn_measurement_device_type 'Bruker-Nonius Apex X8-CCD-diffractometer'
_diffrn_measurement_method 'phi and psi scans'
_diffrn_radiation_monochromator graphite
_diffrn_radiation_source 'sealed tube'
_diffrn_radiation_type MoK\a
_diffrn_radiation_wavelength 0.71073
_diffrn_reflns_av_R_equivalents 0.0741
_diffrn_reflns_av_sigmaI/netI 0.0950
_diffrn_reflns_limit_h_max 11
_diffrn_reflns_limit_h_min -15
_diffrn_reflns_limit_k_max 15
_diffrn_reflns_limit_k_min -15
_diffrn_reflns_limit_l_max 33
_diffrn_reflns_limit_l_min -32
_diffrn_reflns_number 32372
_diffrn_reflns_theta_full 28.03
_diffrn_reflns_theta_max 28.02
_diffrn_reflns_theta_min 2.36
_exptl_absorpt_coefficient_mu 0.068
_exptl_absorpt_correction_T_max 0.9966
_exptl_absorpt_correction_T_min 0.9410
_exptl_absorpt_correction_type multi-scan
_exptl_absorpt_process_details '(SADABS; Sheldrick, 2004)'
_exptl_crystal_colour orange
_exptl_crystal_density_diffrn 1.197
_exptl_crystal_density_method 'not measured'
_exptl_crystal_description needle
_exptl_crystal_F_000 1368
_exptl_crystal_size_max 0.90
_exptl_crystal_size_mid 0.16
_exptl_crystal_size_min 0.05
_refine_diff_density_max 0.202
_refine_diff_density_min -0.234
_refine_diff_density_rms 0.044
_refine_ls_extinction_method none
_refine_ls_goodness_of_fit_ref 0.907
_refine_ls_hydrogen_treatment constr
_refine_ls_matrix_type full
_refine_ls_number_parameters 466
_refine_ls_number_reflns 8695
_refine_ls_number_restraints 0
_refine_ls_restrained_S_all 0.907
_refine_ls_R_factor_all 0.1610
_refine_ls_R_factor_gt 0.0594
_refine_ls_shift/su_max 0.000
_refine_ls_shift/su_mean 0.000
_refine_ls_structure_factor_coef Fsqd
_refine_ls_weighting_details 'calc w=1/[\s^2^(Fo^2^)+(0.0533P)^2^+0.0000P] where P=(Fo^2^+2Fc^2^)/3'
_refine_ls_weighting_scheme calc
_refine_ls_wR_factor_gt 0.1097
_refine_ls_wR_factor_ref 0.1344
_reflns_number_gt 4033
_reflns_number_total 8695
_reflns_threshold_expression >2\s(I)
_cod_data_source_file ol2000183_si_002.cif
_cod_data_source_block is_pe314
_cod_original_sg_symbol_H-M 'P 21/c'
_cod_database_code 1501993

loop_
_symmetry_equiv_pos_as_xyz
'x, y, z'
'-x, y+1/2, -z+1/2'
'-x, -y, -z'
'x, -y-1/2, z-1/2'

loop_
_atom_site_label
_atom_site_type_symbol
_atom_site_fract_x
_atom_site_fract_y
_atom_site_fract_z
_atom_site_U_iso_or_equiv
_atom_site_adp_type
_atom_site_occupancy
_atom_site_symmetry_multiplicity
_atom_site_calc_flag
_atom_site_refinement_flags
_atom_site_disorder_assembly
_atom_site_disorder_group
N1 N 0.75518(12) 0.14587(13) 0.62968(6) 0.0266(4) Uani 1 1 d . . .
C1 C 0.85138(14) 0.12992(16) 0.60845(8) 0.0241(4) Uani 1 1 d . . .
C2 C 0.86832(14) 0.16559(15) 0.55671(7) 0.0229(4) Uani 1 1 d . . .
C3 C 0.78045(15) 0.22060(16) 0.52589(7) 0.0253(4) Uani 1 1 d . . .
C4 C 0.67862(15) 0.23595(16) 0.54743(8) 0.0260(5) Uani 1 1 d . . .
C5 C 0.67062(15) 0.19659(16) 0.59934(8) 0.0265(5) Uani 1 1 d . . .
C6 C 0.93965(15) 0.07340(17) 0.64075(8) 0.0274(5) Uani 1 1 d . . .
C7 C 1.01433(16) 0.02240(17) 0.66498(8) 0.0286(5) Uani 1 1 d . . .
C8 C 1.10744(15) -0.03715(16) 0.69238(8) 0.0282(5) Uani 1 1 d . . .
C9 C 1.20378(16) -0.05221(17) 0.66749(9) 0.0352(5) Uani 1 1 d . . .
H9 H 1.2060 -0.0242 0.6325 0.042 Uiso 1 1 calc R . .
C10 C 1.29657(17) -0.10726(18) 0.69272(10) 0.0409(6) Uani 1 1 d . . .
C11 C 1.2901(2) -0.14950(19) 0.74285(10) 0.0503(7) Uani 1 1 d . . .
H11 H 1.3527 -0.1880 0.7606 0.060 Uiso 1 1 calc R . .
C12 C 1.1950(2) -0.13735(18) 0.76804(9) 0.0485(6) Uani 1 1 d . . .
H12 H 1.1924 -0.1681 0.8025 0.058 Uiso 1 1 calc R . .
C13 C 1.10323(18) -0.08056(17) 0.74324(8) 0.0373(5) Uani 1 1 d . . .
H13 H 1.0380 -0.0713 0.7607 0.045 Uiso 1 1 calc R . .
C14 C 1.40060(17) -0.1207(2) 0.66470(11) 0.0650(8) Uani 1 1 d . . .
H14A H 1.4552 -0.1670 0.6866 0.097 Uiso 1 1 calc R . .
H14B H 1.4330 -0.0468 0.6592 0.097 Uiso 1 1 calc R . .
H14C H 1.3808 -0.1572 0.6302 0.097 Uiso 1 1 calc R . .
C15 C 0.97241(16) 0.14664(16) 0.53642(8) 0.0272(5) Uani 1 1 d . . .
C16 C 1.05979(16) 0.13261(16) 0.51921(8) 0.0291(5) Uani 1 1 d . . .
C17 C 1.16372(15) 0.11840(16) 0.49690(8) 0.0276(5) Uani 1 1 d . . .
C18 C 1.16677(16) 0.13487(16) 0.44256(8) 0.0306(5) Uani 1 1 d . . .
H18 H 1.0997 0.1530 0.4208 0.037 Uiso 1 1 calc R . .
C19 C 1.26542(17) 0.12538(17) 0.41958(8) 0.0331(5) Uani 1 1 d . . .
C20 C 1.36129(17) 0.09633(18) 0.45166(10) 0.0407(6) Uani 1 1 d . . .
H20 H 1.4293 0.0877 0.4364 0.049 Uiso 1 1 calc R . .
C21 C 1.36030(17) 0.07962(19) 0.50552(10) 0.0442(6) Uani 1 1 d . . .
H21 H 1.4275 0.0602 0.5270 0.053 Uiso 1 1 calc R . .
C22 C 1.26195(16) 0.09101(18) 0.52859(9) 0.0379(5) Uani 1 1 d . . .
H22 H 1.2616 0.0802 0.5658 0.045 Uiso 1 1 calc R . .
C23 C 1.2682(2) 0.1463(2) 0.36109(9) 0.0552(7) Uani 1 1 d . . .
H23A H 1.1950 0.1735 0.3454 0.083 Uiso 0.58(2) 1 calc PR A 1
H23B H 1.2862 0.0763 0.3436 0.083 Uiso 0.58(2) 1 calc PR A 1
H23C H 1.3253 0.2028 0.3562 0.083 Uiso 0.58(2) 1 calc PR A 1
H23D H 1.3427 0.1282 0.3514 0.083 Uiso 0.42(2) 1 d PR A 2
H23E H 1.2515 0.2254 0.3531 0.083 Uiso 0.42(2) 1 d PR A 2
H23F H 1.2123 0.0990 0.3406 0.083 Uiso 0.42(2) 1 d PR A 2
C24 C 0.79436(16) 0.26070(17) 0.47399(8) 0.0310(5) Uani 1 1 d . . .
C25 C 0.80765(16) 0.29690(18) 0.43089(9) 0.0354(5) Uani 1 1 d . . .
C26 C 0.82017(17) 0.34067(17) 0.37857(8) 0.0321(5) Uani 1 1 d . . .
C27 C 0.73147(16) 0.39488(17) 0.34937(8) 0.0328(5) Uani 1 1 d . . .
H27 H 0.6641 0.4057 0.3650 0.039 Uiso 1 1 calc R . .
C28 C 0.73785(17) 0.43378(17) 0.29822(8) 0.0326(5) Uani 1 1 d . . .
C29 C 0.83752(19) 0.41829(18) 0.27677(9) 0.0405(6) Uani 1 1 d . . .
H29 H 0.8443 0.4446 0.2418 0.049 Uiso 1 1 calc R . .
C30 C 0.92723(19) 0.36531(18) 0.30526(9) 0.0442(6) Uani 1 1 d . . .
H30 H 0.9949 0.3559 0.2898 0.053 Uiso 1 1 calc R . .
C31 C 0.91936(18) 0.32588(18) 0.35618(9) 0.0397(6) Uani 1 1 d . . .
H31 H 0.9811 0.2891 0.3756 0.048 Uiso 1 1 calc R . .
C32 C 0.64039(18) 0.4900(2) 0.26669(9) 0.0487(6) Uani 1 1 d . . .
H32A H 0.5747 0.4851 0.2862 0.073 Uiso 1 1 calc R . .
H32B H 0.6244 0.4526 0.2321 0.073 Uiso 1 1 calc R . .
H32C H 0.6584 0.5690 0.2611 0.073 Uiso 1 1 calc R . .
C33 C 0.58701(16) 0.29021(17) 0.51731(8) 0.0314(5) Uani 1 1 d . . .
C34 C 0.51089(17) 0.33551(18) 0.49107(9) 0.0360(5) Uani 1 1 d . . .
C35 C 0.41883(16) 0.38895(17) 0.45981(8) 0.0334(5) Uani 1 1 d . . .
C36 C 0.31541(16) 0.39623(17) 0.47885(8) 0.0347(5) Uani 1 1 d . . .
H36 H 0.3068 0.3664 0.5130 0.042 Uiso 1 1 calc R . .
C37 C 0.22414(16) 0.44601(17) 0.44927(9) 0.0351(5) Uani 1 1 d . . .
C38 C 0.23928(18) 0.48900(19) 0.39993(9) 0.0444(6) Uani 1 1 d . . .
H38 H 0.1780 0.5232 0.3790 0.053 Uiso 1 1 calc R . .
C39 C 0.3414(2) 0.4834(2) 0.38039(10) 0.0580(7) Uani 1 1 d . . .
H39 H 0.3499 0.5139 0.3464 0.070 Uiso 1 1 calc R . .
C40 C 0.43156(18) 0.4338(2) 0.41001(10) 0.0525(7) Uani 1 1 d . . .
H40 H 0.5019 0.4303 0.3965 0.063 Uiso 1 1 calc R . .
C41 C 0.11330(17) 0.4538(2) 0.47115(10) 0.0523(7) Uani 1 1 d . . .
H41A H 0.0577 0.4866 0.4442 0.078 Uiso 1 1 calc R . .
H41B H 0.1209 0.5013 0.5030 0.078 Uiso 1 1 calc R . .
H41C H 0.0890 0.3786 0.4805 0.078 Uiso 1 1 calc R . .
C42 C 0.56837(16) 0.20930(17) 0.62335(8) 0.0310(5) Uani 1 1 d . . .
C43 C 0.48347(16) 0.21829(17) 0.64336(8) 0.0333(5) Uani 1 1 d . . .
C44 C 0.38096(15) 0.22846(17) 0.66728(8) 0.0301(5) Uani 1 1 d . . .
C45 C 0.28827(15) 0.28114(17) 0.63998(8) 0.0320(5) Uani 1 1 d . . .
H45 H 0.2940 0.3113 0.6056 0.038 Uiso 1 1 calc R . .
C46 C 0.18801(15) 0.29069(17) 0.66162(8) 0.0304(5) Uani 1 1 d . . .
C47 C 0.18217(16) 0.24668(17) 0.71203(9) 0.0347(5) Uani 1 1 d . . .
H47 H 0.1145 0.2528 0.7278 0.042 Uiso 1 1 calc R . .
C48 C 0.27307(17) 0.19416(18) 0.73955(9) 0.0385(5) Uani 1 1 d . . .
H48 H 0.2671 0.1642 0.7739 0.046 Uiso 1 1 calc R . .
C49 C 0.37262(16) 0.18453(17) 0.71777(8) 0.0342(5) Uani 1 1 d . . .
H49 H 0.4349 0.1483 0.7370 0.041 Uiso 1 1 calc R . .
C50 C 0.08917(15) 0.34867(18) 0.63165(9) 0.0410(6) Uani 1 1 d . . .
H50A H 0.0963 0.4299 0.6369 0.062 Uiso 1 1 calc R . .
H50B H 0.0203 0.3224 0.6449 0.062 Uiso 1 1 calc R . .
H50C H 0.0866 0.3315 0.5936 0.062 Uiso 1 1 calc R . .

loop_
_atom_site_aniso_label
_atom_site_aniso_U_11
_atom_site_aniso_U_22
_atom_site_aniso_U_33
_atom_site_aniso_U_23
_atom_site_aniso_U_13
_atom_site_aniso_U_12
N1 0.0220(9) 0.0320(10) 0.0261(10) -0.0040(8) 0.0047(7) 0.0020(7)
C1 0.0224(10) 0.0259(11) 0.0240(11) -0.0032(9) 0.0022(9) 0.0007(8)
C2 0.0218(10) 0.0254(10) 0.0219(11) -0.0043(9) 0.0043(8) -0.0004(8)
C3 0.0266(11) 0.0266(11) 0.0228(11) -0.0009(9) 0.0024(9) -0.0008(8)
C4 0.0229(10) 0.0267(11) 0.0280(11) -0.0018(9) 0.0016(9) -0.0005(8)
C5 0.0235(10) 0.0277(11) 0.0285(12) -0.0032(9) 0.0035(9) 0.0010(8)
C6 0.0243(10) 0.0333(12) 0.0249(11) -0.0008(9) 0.0039(9) 0.0009(9)
C7 0.0264(11) 0.0336(12) 0.0259(12) -0.0006(9) 0.0032(9) -0.0016(9)
C8 0.0279(11) 0.0255(11) 0.0298(12) -0.0018(9) -0.0030(9) 0.0013(9)
C9 0.0298(12) 0.0333(13) 0.0410(14) 0.0022(10) -0.0022(10) 0.0021(9)
C10 0.0318(13) 0.0303(13) 0.0586(17) -0.0095(12) -0.0038(12) 0.0019(10)
C11 0.0541(16) 0.0332(14) 0.0569(18) -0.0064(13) -0.0235(14) 0.0135(12)
C12 0.0736(17) 0.0361(14) 0.0313(14) 0.0013(11) -0.0134(13) 0.0092(12)
C13 0.0485(14) 0.0319(12) 0.0305(13) -0.0014(10) 0.0004(11) 0.0062(10)
C14 0.0311(13) 0.0534(17) 0.110(2) -0.0106(17) 0.0047(14) 0.0073(12)
C15 0.0272(11) 0.0278(11) 0.0272(12) -0.0014(9) 0.0058(9) -0.0018(9)
C16 0.0297(11) 0.0281(11) 0.0303(12) -0.0034(9) 0.0072(9) -0.0018(9)
C17 0.0251(11) 0.0279(11) 0.0309(12) -0.0038(9) 0.0084(9) -0.0002(8)
C18 0.0262(11) 0.0323(12) 0.0338(12) -0.0029(10) 0.0060(10) 0.0020(9)
C19 0.0369(12) 0.0295(12) 0.0348(13) -0.0042(10) 0.0123(10) -0.0032(10)
C20 0.0298(12) 0.0427(14) 0.0533(16) -0.0008(12) 0.0207(11) 0.0027(10)
C21 0.0287(12) 0.0520(15) 0.0517(16) 0.0058(13) 0.0045(11) 0.0069(10)
C22 0.0346(12) 0.0476(14) 0.0322(13) 0.0032(11) 0.0069(11) 0.0021(10)
C23 0.0626(16) 0.0627(18) 0.0444(16) 0.0023(13) 0.0247(13) -0.0052(13)
C24 0.0300(11) 0.0306(12) 0.0317(13) 0.0016(10) 0.0002(10) -0.0006(9)
C25 0.0393(13) 0.0361(13) 0.0306(13) -0.0004(10) 0.0025(10) -0.0030(10)
C26 0.0419(13) 0.0287(12) 0.0267(12) -0.0010(9) 0.0079(10) -0.0050(10)
C27 0.0355(12) 0.0344(12) 0.0290(12) 0.0002(10) 0.0062(10) -0.0055(10)
C28 0.0423(13) 0.0289(12) 0.0264(12) -0.0010(10) 0.0025(10) -0.0098(10)
C29 0.0629(15) 0.0339(13) 0.0268(13) -0.0016(10) 0.0144(12) -0.0070(11)
C30 0.0549(15) 0.0371(14) 0.0452(15) -0.0013(12) 0.0254(12) 0.0015(11)
C31 0.0462(14) 0.0316(12) 0.0420(14) 0.0041(11) 0.0084(11) 0.0066(10)
C32 0.0551(15) 0.0483(15) 0.0402(15) 0.0073(12) -0.0059(12) -0.0157(12)
C33 0.0299(11) 0.0320(12) 0.0321(12) 0.0017(10) 0.0029(10) -0.0001(9)
C34 0.0325(12) 0.0356(13) 0.0384(14) 0.0022(11) -0.0027(11) 0.0005(10)
C35 0.0308(12) 0.0319(12) 0.0363(13) 0.0011(10) -0.0011(10) 0.0056(9)
C36 0.0346(12) 0.0373(13) 0.0316(13) 0.0043(10) 0.0008(10) 0.0012(10)
C37 0.0304(12) 0.0309(12) 0.0430(15) -0.0005(11) 0.0001(11) 0.0028(9)
C38 0.0360(13) 0.0496(15) 0.0450(15) 0.0064(12) -0.0065(12) 0.0134(11)
C39 0.0525(16) 0.082(2) 0.0395(16) 0.0192(14) 0.0043(13) 0.0182(14)
C40 0.0359(13) 0.0764(19) 0.0464(16) 0.0155(14) 0.0094(12) 0.0159(13)
C41 0.0334(13) 0.0613(17) 0.0619(18) -0.0005(14) 0.0044(12) 0.0086(12)
C42 0.0251(11) 0.0360(12) 0.0317(12) -0.0017(10) 0.0031(10) 0.0043(9)
C43 0.0295(12) 0.0359(13) 0.0344(13) -0.0047(10) 0.0030(10) 0.0032(9)
C44 0.0232(11) 0.0314(12) 0.0365(13) -0.0049(10) 0.0075(10) 0.0028(9)
C45 0.0311(11) 0.0378(13) 0.0279(12) -0.0034(10) 0.0068(10) 0.0023(9)
C46 0.0248(11) 0.0288(12) 0.0378(13) -0.0116(10) 0.0044(10) 0.0000(9)
C47 0.0298(12) 0.0349(12) 0.0421(14) -0.0077(11) 0.0157(11) -0.0041(10)
C48 0.0467(14) 0.0348(13) 0.0367(13) -0.0007(11) 0.0161(11) -0.0022(11)
C49 0.0346(12) 0.0338(12) 0.0347(13) 0.0003(10) 0.0052(10) 0.0049(9)
C50 0.0297(12) 0.0436(14) 0.0488(15) -0.0130(12) 0.0003(11) 0.0027(10)

loop_
_atom_type_symbol
_atom_type_description
_atom_type_scat_dispersion_real
_atom_type_scat_dispersion_imag
_atom_type_scat_source
C C 0.0033 0.0016 'International Tables Vol C Tables 4.2.6.8 and 6.1.1.4'
H H 0.0000 0.0000 'International Tables Vol C Tables 4.2.6.8 and 6.1.1.4'
N N 0.0061 0.0033 'International Tables Vol C Tables 4.2.6.8 and 6.1.1.4'

loop_
_geom_angle_atom_site_label_1
_geom_angle_atom_site_label_2
_geom_angle_atom_site_label_3
_geom_angle
C1 N1 C5 117.77(17)
N1 C1 C2 123.29(17)
N1 C1 C6 117.12(17)
C2 C1 C6 119.59(17)
C3 C2 C1 118.42(17)
C3 C2 C15 120.84(18)
C1 C2 C15 120.73(17)
C2 C3 C4 118.71(18)
C2 C3 C24 120.55(17)
C4 C3 C24 120.73(17)
C5 C4 C3 118.15(17)
C5 C4 C33 121.31(18)
C3 C4 C33 120.54(18)
N1 C5 C4 123.61(17)
N1 C5 C42 115.73(18)
C4 C5 C42 120.66(17)
C7 C6 C1 175.9(2)
C6 C7 C8 177.4(2)
C13 C8 C9 119.27(18)
C13 C8 C7 121.38(19)
C9 C8 C7 119.36(19)
C10 C9 C8 121.5(2)
C10 C9 H9 119.3
C8 C9 H9 119.3
C11 C10 C9 118.1(2)
C11 C10 C14 121.9(2)
C9 C10 C14 120.0(2)
C10 C11 C12 121.6(2)
C10 C11 H11 119.2
C12 C11 H11 119.2
C11 C12 C13 120.3(2)
C11 C12 H12 119.9
C13 C12 H12 119.9
C12 C13 C8 119.3(2)
C12 C13 H13 120.3
C8 C13 H13 120.3
C10 C14 H14A 109.5
C10 C14 H14B 109.5
H14A C14 H14B 109.5
C10 C14 H14C 109.5
H14A C14 H14C 109.5
H14B C14 H14C 109.5
C16 C15 C2 178.9(2)
C15 C16 C17 177.9(2)
C22 C17 C18 119.06(18)
C22 C17 C16 121.49(19)
C18 C17 C16 119.43(18)
C19 C18 C17 121.49(19)
C19 C18 H18 119.3
C17 C18 H18 119.3
C20 C19 C18 118.4(2)
C20 C19 C23 120.7(2)
C18 C19 C23 121.0(2)
C19 C20 C21 121.2(2)
C19 C20 H20 119.4
C21 C20 H20 119.4
C20 C21 C22 120.4(2)
C20 C21 H21 119.8
C22 C21 H21 119.8
C21 C22 C17 119.5(2)
C21 C22 H22 120.2
C17 C22 H22 120.2
C19 C23 H23A 109.5
C19 C23 H23B 109.5
C19 C23 H23C 109.5
C19 C23 H23D 109.5
C19 C23 H23E 109.5
H23D C23 H23E 109.4
C19 C23 H23F 109.5
H23D C23 H23F 109.4
H23E C23 H23F 109.4
C25 C24 C3 178.2(2)
C24 C25 C26 178.3(2)
C27 C26 C31 119.2(2)
C27 C26 C25 120.07(19)
C31 C26 C25 120.7(2)
C28 C27 C26 122.2(2)
C28 C27 H27 118.9
C26 C27 H27 118.9
C27 C28 C29 117.6(2)
C27 C28 C32 121.6(2)
C29 C28 C32 120.8(2)
C30 C29 C28 121.2(2)
C30 C29 H29 119.4
C28 C29 H29 119.4
C29 C30 C31 120.6(2)
C29 C30 H30 119.7
C31 C30 H30 119.7
C30 C31 C26 119.2(2)
C30 C31 H31 120.4
C26 C31 H31 120.4
C28 C32 H32A 109.5
C28 C32 H32B 109.5
H32A C32 H32B 109.5
C28 C32 H32C 109.5
H32A C32 H32C 109.5
H32B C32 H32C 109.5
C34 C33 C4 178.7(2)
C33 C34 C35 179.4(3)
C36 C35 C40 118.99(19)
C36 C35 C34 120.3(2)
C40 C35 C34 120.7(2)
C35 C36 C37 121.7(2)
C35 C36 H36 119.1
C37 C36 H36 119.1
C38 C37 C36 117.9(2)
C38 C37 C41 121.6(2)
C36 C37 C41 120.6(2)
C39 C38 C37 121.4(2)
C39 C38 H38 119.3
C37 C38 H38 119.3
C38 C39 C40 120.3(2)
C38 C39 H39 119.8
C40 C39 H39 119.8
C39 C40 C35 119.7(2)
C39 C40 H40 120.2
C35 C40 H40 120.2
C37 C41 H41A 109.5
C37 C41 H41B 109.5
H41A C41 H41B 109.5
C37 C41 H41C 109.5
H41A C41 H41C 109.5
H41B C41 H41C 109.5
C43 C42 C5 179.1(2)
C42 C43 C44 179.6(2)
C45 C44 C49 119.08(18)
C45 C44 C43 120.43(19)
C49 C44 C43 120.49(18)
C46 C45 C44 121.8(2)
C46 C45 H45 119.1
C44 C45 H45 119.1
C45 C46 C47 117.97(19)
C45 C46 C50 120.9(2)
C47 C46 C50 121.10(19)
C48 C47 C46 121.01(19)
C48 C47 H47 119.5
C46 C47 H47 119.5
C47 C48 C49 120.8(2)
C47 C48 H48 119.6
C49 C48 H48 119.6
C48 C49 C44 119.37(19)
C48 C49 H49 120.3
C44 C49 H49 120.3
C46 C50 H50A 109.5
C46 C50 H50B 109.5
H50A C50 H50B 109.5
C46 C50 H50C 109.5
H50A C50 H50C 109.5
H50B C50 H50C 109.5

loop_
_geom_bond_atom_site_label_1
_geom_bond_atom_site_label_2
_geom_bond_distance
N1 C1 1.344(2)
N1 C5 1.347(2)
C1 C2 1.412(2)
C1 C6 1.433(3)
C2 C3 1.403(2)
C2 C15 1.425(2)
C3 C4 1.409(2)
C3 C24 1.424(3)
C4 C5 1.407(3)
C4 C33 1.423(3)
C5 C42 1.441(3)
C6 C7 1.195(2)
C7 C8 1.437(3)
C8 C13 1.392(3)
C8 C9 1.393(3)
C9 C10 1.387(3)
C9 H9 0.9500
C10 C11 1.374(3)
C10 C14 1.516(3)
C11 C12 1.381(3)
C11 H11 0.9500
C12 C13 1.384(3)
C12 H12 0.9500
C13 H13 0.9500
C14 H14A 0.9800
C14 H14B 0.9800
C14 H14C 0.9800
C15 C16 1.195(2)
C16 C17 1.440(3)
C17 C22 1.390(3)
C17 C18 1.392(3)
C18 C19 1.385(2)
C18 H18 0.9500
C19 C20 1.378(3)
C19 C23 1.504(3)
C20 C21 1.378(3)
C20 H20 0.9500
C21 C22 1.385(3)
C21 H21 0.9500
C22 H22 0.9500
C23 H23A 0.9800
C23 H23B 0.9800
C23 H23C 0.9800
C23 H23D 0.9804
C23 H23E 0.9803
C23 H23F 0.9804
C24 C25 1.200(3)
C25 C26 1.446(3)
C26 C27 1.387(3)
C26 C31 1.390(3)
C27 C28 1.384(3)
C27 H27 0.9500
C28 C29 1.384(3)
C28 C32 1.500(3)
C29 C30 1.381(3)
C29 H29 0.9500
C30 C31 1.384(3)
C30 H30 0.9500
C31 H31 0.9500
C32 H32A 0.9800
C32 H32B 0.9800
C32 H32C 0.9800
C33 C34 1.197(3)
C34 C35 1.435(3)
C35 C36 1.388(3)
C35 C40 1.392(3)
C36 C37 1.390(3)
C36 H36 0.9500
C37 C38 1.380(3)
C37 C41 1.504(3)
C38 C39 1.378(3)
C38 H38 0.9500
C39 C40 1.380(3)
C39 H39 0.9500
C40 H40 0.9500
C41 H41A 0.9800
C41 H41B 0.9800
C41 H41C 0.9800
C42 C43 1.196(2)
C43 C44 1.440(3)
C44 C45 1.393(3)
C44 C49 1.394(3)
C45 C46 1.385(2)
C45 H45 0.9500
C46 C47 1.388(3)
C46 C50 1.504(3)
C47 C48 1.379(3)
C47 H47 0.9500
C48 C49 1.379(3)
C48 H48 0.9500
C49 H49 0.9500
C50 H50A 0.9800
C50 H50B 0.9800
C50 H50C 0.9800

loop_
_geom_torsion_atom_site_label_1
_geom_torsion_atom_site_label_2
_geom_torsion_atom_site_label_3
_geom_torsion_atom_site_label_4
_geom_torsion
C5 N1 C1 C2 1.3(3)
C5 N1 C1 C6 -178.52(17)
N1 C1 C2 C3 0.1(3)
C6 C1 C2 C3 179.91(17)
N1 C1 C2 C15 179.77(17)
C6 C1 C2 C15 -0.4(3)
C1 C2 C3 C4 -1.2(3)
C15 C2 C3 C4 179.12(17)
C1 C2 C3 C24 178.41(18)
C15 C2 C3 C24 -1.3(3)
C2 C3 C4 C5 0.9(3)
C24 C3 C4 C5 -178.70(18)
C2 C3 C4 C33 -179.32(18)
C24 C3 C4 C33 1.1(3)
C1 N1 C5 C4 -1.6(3)
C1 N1 C5 C42 178.52(17)
C3 C4 C5 N1 0.5(3)
C33 C4 C5 N1 -179.24(18)
C3 C4 C5 C42 -179.62(17)
C33 C4 C5 C42 0.6(3)
N1 C1 C6 C7 135(3)
C2 C1 C6 C7 -45(3)
C1 C6 C7 C8 58(7)
C6 C7 C8 C13 167(5)
C6 C7 C8 C9 -14(5)
C13 C8 C9 C10 -1.5(3)
C7 C8 C9 C10 178.77(19)
C8 C9 C10 C11 1.6(3)
C8 C9 C10 C14 -179.2(2)
C9 C10 C11 C12 -0.5(3)
C14 C10 C11 C12 -179.7(2)
C10 C11 C12 C13 -0.7(3)
C11 C12 C13 C8 0.8(3)
C9 C8 C13 C12 0.2(3)
C7 C8 C13 C12 179.97(19)
C3 C2 C15 C16 53(11)
C1 C2 C15 C16 -127(11)
C2 C15 C16 C17 -42(15)
C15 C16 C17 C22 153(6)
C15 C16 C17 C18 -25(6)
C22 C17 C18 C19 -0.5(3)
C16 C17 C18 C19 178.08(18)
C17 C18 C19 C20 1.5(3)
C17 C18 C19 C23 -178.4(2)
C18 C19 C20 C21 -1.5(3)
C23 C19 C20 C21 178.4(2)
C19 C20 C21 C22 0.5(4)
C20 C21 C22 C17 0.6(3)
C18 C17 C22 C21 -0.6(3)
C16 C17 C22 C21 -179.16(19)
C2 C3 C24 C25 -78(8)
C4 C3 C24 C25 102(8)
C3 C24 C25 C26 -121(8)
C24 C25 C26 C27 18(8)
C24 C25 C26 C31 -159(8)
C31 C26 C27 C28 0.8(3)
C25 C26 C27 C28 -177.09(19)
C26 C27 C28 C29 -0.9(3)
C26 C27 C28 C32 178.64(19)
C27 C28 C29 C30 0.4(3)
C32 C28 C29 C30 -179.2(2)
C28 C29 C30 C31 0.2(3)
C29 C30 C31 C26 -0.3(3)
C27 C26 C31 C30 -0.2(3)
C25 C26 C31 C30 177.7(2)
C5 C4 C33 C34 -163(10)
C3 C4 C33 C34 18(10)
C4 C33 C34 C35 121(24)
C33 C34 C35 C36 36(26)
C33 C34 C35 C40 -144(26)
C40 C35 C36 C37 0.7(3)
C34 C35 C36 C37 -179.1(2)
C35 C36 C37 C38 -0.3(3)
C35 C36 C37 C41 -179.4(2)
C36 C37 C38 C39 -0.2(3)
C41 C37 C38 C39 178.9(2)
C37 C38 C39 C40 0.2(4)
C38 C39 C40 C35 0.2(4)
C36 C35 C40 C39 -0.7(4)
C34 C35 C40 C39 179.1(2)
N1 C5 C42 C43 -59(13)
C4 C5 C42 C43 121(13)
C5 C42 C43 C44 -37(55)
C42 C43 C44 C45 -86(47)
C42 C43 C44 C49 93(47)
C49 C44 C45 C46 -0.2(3)
C43 C44 C45 C46 179.00(19)
C44 C45 C46 C47 0.5(3)
C44 C45 C46 C50 179.53(19)
C45 C46 C47 C48 -0.6(3)
C50 C46 C47 C48 -179.62(18)
C46 C47 C48 C49 0.4(3)
C47 C48 C49 C44 -0.1(3)
C45 C44 C49 C48 0.0(3)
C43 C44 C49 C48 -179.21(19)
